data_7019013
loop_
_publ_author_name
'G\'omez-Su\'arez, Adri\'an'
'Ram\'on, Rub\'en S'
'Slawin, Alexandra M. Z.'
'Nolan, Steven P.'

_publ_section_title
;
 Synthetic routes to [Au(NHC)(OH)] (NHC = N-heterocyclic carbene)
 complexes.
;
_journal_issue 18
_journal_name_full 'Dalton transactions (Cambridge, England : 2003)'
_journal_page_first 5461
_journal_page_last 5463
_journal_paper_doi 10.1039/c2dt30294b
_journal_volume 41
_journal_year 2012
_chemical_formula_moiety 'C27 H39 Au N2 O,C5 H12'
_chemical_formula_sum 'C32 H51 Au N2 O'
_chemical_formula_weight 676.71
_chemical_name_systematic
;
?
;
_space_group_IT_number 15
_symmetry_cell_setting monoclinic
_symmetry_space_group_name_Hall '-C 2yc'
_symmetry_space_group_name_H-M 'C 1 2/c 1'
_atom_sites_solution_hydrogens geom
_atom_sites_solution_primary direct
_atom_sites_solution_secondary difmap
_audit_creation_method SHELXL-97
_cell_angle_alpha 90.00
_cell_angle_beta 115.108(7)
_cell_angle_gamma 90.00
_cell_formula_units_Z 4
_cell_length_a 22.426(7)
_cell_length_b 9.336(2)
_cell_length_c 16.544(5)
_cell_measurement_reflns_used 5783
_cell_measurement_temperature 93(2)
_cell_measurement_theta_max 28.4
_cell_measurement_theta_min 2.4
_cell_volume 3136.5(15)
_computing_cell_refinement 'CrystalClear (Rigaku Corp., 2004)'
_computing_data_collection 'CrystalClear (Rigaku Corp., 2004)'
_computing_data_reduction 'CrystalClear (Rigaku Corp., 2004)'
_computing_molecular_graphics 'Bruker SHELXTL'
_computing_publication_material 'Bruker SHELXTL'
_computing_structure_refinement 'SHELXL-97 (Sheldrick, 1997)'
_computing_structure_solution 'SHELXS-97 (Sheldrick, 1990)'
_diffrn_ambient_temperature 93(2)
_diffrn_measured_fraction_theta_full 0.995
_diffrn_measured_fraction_theta_max 0.992
_diffrn_measurement_device_type CCD
_diffrn_measurement_method '\w and \f scans'
_diffrn_radiation_monochromator confocal
_diffrn_radiation_source 'rotating anode'
_diffrn_radiation_type MoK\a
_diffrn_radiation_wavelength 0.71073
_diffrn_reflns_av_R_equivalents 0.0541
_diffrn_reflns_av_sigmaI/netI 0.0559
_diffrn_reflns_limit_h_max 26
_diffrn_reflns_limit_h_min -21
_diffrn_reflns_limit_k_max 10
_diffrn_reflns_limit_k_min -11
_diffrn_reflns_limit_l_max 16
_diffrn_reflns_limit_l_min -19
_diffrn_reflns_number 9206
_diffrn_reflns_theta_full 25.00
_diffrn_reflns_theta_max 25.32
_diffrn_reflns_theta_min 2.40
_exptl_absorpt_coefficient_mu 4.715
_exptl_absorpt_correction_T_max 1.000
_exptl_absorpt_correction_T_min 0.660
_exptl_absorpt_correction_type multi-scan
_exptl_absorpt_process_details 'Jacobson, R. (1998) Private communication'
_exptl_crystal_colour Colorless
_exptl_crystal_density_diffrn 1.433
_exptl_crystal_density_method 'not measured'
_exptl_crystal_description Prism
_exptl_crystal_F_000 1376
_exptl_crystal_size_max 0.10
_exptl_crystal_size_mid 0.10
_exptl_crystal_size_min 0.10
_refine_diff_density_max 1.383
_refine_diff_density_min -1.221
_refine_diff_density_rms 0.177
_refine_ls_extinction_method none
_refine_ls_goodness_of_fit_ref 1.087
_refine_ls_hydrogen_treatment mixed
_refine_ls_matrix_type full
_refine_ls_number_parameters 190
_refine_ls_number_reflns 2845
_refine_ls_number_restraints 133
_refine_ls_restrained_S_all 1.084
_refine_ls_R_factor_all 0.0402
_refine_ls_R_factor_gt 0.0384
_refine_ls_shift/su_max 0.013
_refine_ls_shift/su_mean 0.001
_refine_ls_structure_factor_coef Fsqd
_refine_ls_weighting_details 'calc w=1/[\s^2^(Fo^2^)+(0.0548P)^2^+20.8866P] where P=(Fo^2^+2Fc^2^)/3'
_refine_ls_weighting_scheme calc
_refine_ls_wR_factor_gt 0.1004
_refine_ls_wR_factor_ref 0.1057
_reflns_number_gt 2746
_reflns_number_total 2845
_reflns_threshold_expression >2sigma(I)
_cod_data_source_file c2dt30294b.txt
_cod_data_source_block 4
_cod_depositor_comments
;
The following automatic conversions were performed:

'_symmetry_cell_setting' value 'Monoclinic' changed to 'monoclinic'
according to /home/saulius/struct/CIF-dictionaries/cif_core.dic
dictionary named 'cif_core.dic' version 2.4.1 from 2010-06-29.

Automatic conversion script
Id: cif_fix_values 1715 2011-07-08 13:25:40Z adriana 
;
_cod_original_cell_volume 3136.5(16)
_cod_original_sg_symbol_H-M C2/c
_cod_database_code 7019013

loop_
_symmetry_equiv_pos_as_xyz
'x, y, z'
'-x, y, -z+1/2'
'x+1/2, y+1/2, z'
'-x+1/2, y+1/2, -z+1/2'
'-x, -y, -z'
'x, -y, z-1/2'
'-x+1/2, -y+1/2, -z'
'x+1/2, -y+1/2, z-1/2'

loop_
_atom_site_label
_atom_site_type_symbol
_atom_site_fract_x
_atom_site_fract_y
_atom_site_fract_z
_atom_site_U_iso_or_equiv
_atom_site_adp_type
_atom_site_occupancy
_atom_site_symmetry_multiplicity
_atom_site_calc_flag
_atom_site_refinement_flags
Au1 Au 0.0000 0.02324(3) 0.2500 0.02168(15) Uani 1 2 d SU
O1 O 0.0000 -0.1930(8) 0.2500 0.0400(16) Uani 1 2 d SDU
H1O H -0.0476(11) -0.203(16) 0.230(9) 0.048 Uiso 0.50 1 d PD
C1 C 0.0000 0.2349(9) 0.2500 0.0200(17) Uani 1 2 d SU
N2 N 0.0076(2) 0.3176(5) 0.1892(3) 0.0205(10) Uani 1 1 d U
C3 C 0.0130(3) 0.4705(6) 0.2138(4) 0.0245(14) Uani 1 1 d U
H3A H -0.0146 0.5310 0.1623 0.029 Uiso 1 1 calc R
H3B H 0.0592 0.5040 0.2379 0.029 Uiso 1 1 calc R
C4 C 0.0267(3) 0.2673(6) 0.1208(4) 0.0229(12) Uani 1 1 d U
C5 C 0.0906(3) 0.2222(7) 0.1429(4) 0.0272(13) Uani 1 1 d U
C6 C 0.1057(4) 0.1787(8) 0.0727(5) 0.0388(16) Uani 1 1 d U
H6A H 0.1496 0.1518 0.0852 0.047 Uiso 1 1 calc R
C7 C 0.0589(4) 0.1742(9) -0.0132(5) 0.0444(18) Uani 1 1 d U
H7A H 0.0701 0.1397 -0.0590 0.053 Uiso 1 1 calc R
C8 C -0.0044(3) 0.2193(8) -0.0341(5) 0.0364(16) Uani 1 1 d U
H8A H -0.0361 0.2183 -0.0945 0.044 Uiso 1 1 calc R
C9 C -0.0226(3) 0.2669(7) 0.0328(4) 0.0280(14) Uani 1 1 d U
C10 C 0.1444(3) 0.2229(8) 0.2385(4) 0.0324(15) Uani 1 1 d U
H10A H 0.1237 0.2557 0.2782 0.039 Uiso 1 1 calc R
C11 C 0.1992(4) 0.3268(10) 0.2503(6) 0.054(2) Uani 1 1 d U
H11A H 0.1806 0.4224 0.2309 0.081 Uiso 1 1 calc R
H11B H 0.2220 0.2953 0.2144 0.081 Uiso 1 1 calc R
H11C H 0.2304 0.3301 0.3134 0.081 Uiso 1 1 calc R
C12 C 0.1716(4) 0.0712(10) 0.2689(6) 0.052(2) Uani 1 1 d U
H12A H 0.2061 0.0750 0.3301 0.078 Uiso 1 1 calc R
H12B H 0.1901 0.0335 0.2291 0.078 Uiso 1 1 calc R
H12C H 0.1359 0.0085 0.2667 0.078 Uiso 1 1 calc R
C13 C -0.0917(3) 0.3139(8) 0.0113(5) 0.0360(16) Uani 1 1 d U
H13A H -0.0893 0.3780 0.0610 0.043 Uiso 1 1 calc R
C14 C -0.1226(5) 0.4017(11) -0.0750(6) 0.062(2) Uani 1 1 d U
H14A H -0.0937 0.4825 -0.0718 0.093 Uiso 1 1 calc R
H14B H -0.1656 0.4380 -0.0825 0.093 Uiso 1 1 calc R
H14C H -0.1281 0.3409 -0.1260 0.093 Uiso 1 1 calc R
C15 C -0.1364(4) 0.1858(9) 0.0088(5) 0.0460(18) Uani 1 1 d U
H15A H -0.1161 0.1322 0.0649 0.069 Uiso 1 1 calc R
H15B H -0.1418 0.1227 -0.0412 0.069 Uiso 1 1 calc R
H15C H -0.1796 0.2215 0.0011 0.069 Uiso 1 1 calc R
C21 C 0.3639(13) 0.195(3) 0.1884(18) 0.086(7) Uani 0.50 1 d PU
C22 C 0.3252(12) 0.210(3) 0.1291(18) 0.083(6) Uani 0.50 1 d PU
C23 C 0.2749(15) 0.291(4) 0.044(2) 0.084(8) Uani 0.50 1 d PU
C24 C 0.252(3) 0.323(5) 0.016(3) 0.149(16) Uani 0.50 1 d PU
C25 C 0.1731(13) 0.405(3) -0.0912(18) 0.095(7) Uani 0.50 1 d PU

loop_
_atom_site_aniso_label
_atom_site_aniso_U_11
_atom_site_aniso_U_22
_atom_site_aniso_U_33
_atom_site_aniso_U_23
_atom_site_aniso_U_13
_atom_site_aniso_U_12
Au1 0.0292(2) 0.0172(2) 0.0187(2) 0.000 0.01021(15) 0.000
O1 0.0416(19) 0.0384(19) 0.0394(18) 0.000 0.0167(11) 0.000
C1 0.0194(19) 0.0208(19) 0.0198(19) 0.000 0.0084(11) 0.000
N2 0.0210(13) 0.0202(13) 0.0207(13) 0.0001(9) 0.0091(9) 0.0008(9)
C3 0.0249(17) 0.0241(17) 0.0244(16) 0.0005(9) 0.0103(10) -0.0005(9)
C4 0.0235(15) 0.0225(15) 0.0233(15) 0.0012(9) 0.0105(10) -0.0001(9)
C5 0.0277(16) 0.0269(16) 0.0267(16) 0.0001(10) 0.0113(10) -0.0001(10)
C6 0.0387(18) 0.0394(19) 0.0391(18) -0.0006(10) 0.0173(11) 0.0005(10)
C7 0.045(2) 0.045(2) 0.043(2) -0.0005(10) 0.0197(12) 0.0004(10)
C8 0.0371(18) 0.0371(18) 0.0347(18) 0.0000(10) 0.0148(11) -0.0003(10)
C9 0.0284(16) 0.0275(16) 0.0274(16) 0.0002(10) 0.0112(10) -0.0008(10)
C10 0.0322(17) 0.0329(17) 0.0320(17) 0.0014(10) 0.0134(11) 0.0004(10)
C11 0.053(2) 0.054(2) 0.054(2) 0.0011(10) 0.0222(13) -0.0010(10)
C12 0.051(2) 0.052(2) 0.052(2) 0.0007(10) 0.0215(12) 0.0011(10)
C13 0.0361(18) 0.0355(18) 0.0355(18) 0.0003(10) 0.0142(11) -0.0003(10)
C14 0.061(3) 0.061(3) 0.061(2) 0.0018(10) 0.0253(13) -0.0005(10)
C15 0.045(2) 0.046(2) 0.047(2) 0.0010(10) 0.0193(12) -0.0007(10)
C21 0.086(7) 0.086(7) 0.087(7) 0.0001(10) 0.037(3) 0.0000(10)
C22 0.083(6) 0.083(6) 0.083(6) 0.0000(10) 0.035(3) 0.0000(10)
C23 0.084(8) 0.084(8) 0.085(8) 0.0002(10) 0.036(3) 0.0001(10)
C24 0.149(16) 0.149(16) 0.149(16) 0.0001(10) 0.063(7) -0.0002(10)
C25 0.095(7) 0.095(7) 0.095(7) -0.0001(10) 0.040(3) 0.0001(10)

loop_
_atom_type_symbol
_atom_type_description
_atom_type_scat_dispersion_real
_atom_type_scat_dispersion_imag
_atom_type_scat_source
C C 0.0033 0.0016 'International Tables Vol C Tables 4.2.6.8 and 6.1.1.4'
H H 0.0000 0.0000 'International Tables Vol C Tables 4.2.6.8 and 6.1.1.4'
N N 0.0061 0.0033 'International Tables Vol C Tables 4.2.6.8 and 6.1.1.4'
O O 0.0106 0.0060 'International Tables Vol C Tables 4.2.6.8 and 6.1.1.4'
Au Au -2.0133 8.8022 'International Tables Vol C Tables 4.2.6.8 and 6.1.1.4'

loop_
_geom_angle_atom_site_label_1
_geom_angle_atom_site_label_2
_geom_angle_atom_site_label_3
_geom_angle
_geom_angle_site_symmetry_1
_geom_angle_site_symmetry_3
C1 Au1 O1 180.000(1) . .
Au1 O1 H1O 96(9) . .
N2 C1 N2 109.4(7) 2 .
N2 C1 Au1 125.3(4) 2 .
N2 C1 Au1 125.3(4) . .
C1 N2 C4 125.2(5) . .
C1 N2 C3 111.9(5) . .
C4 N2 C3 120.9(5) . .
N2 C3 C3 101.6(3) . 2
N2 C3 H3A 111.4 . .
C3 C3 H3A 111.4 2 .
N2 C3 H3B 111.4 . .
C3 C3 H3B 111.4 2 .
H3A C3 H3B 109.3 . .
C5 C4 C9 122.9(5) . .
C5 C4 N2 120.5(5) . .
C9 C4 N2 116.6(5) . .
C4 C5 C6 117.1(6) . .
C4 C5 C10 123.1(6) . .
C6 C5 C10 119.8(6) . .
C7 C6 C5 121.5(7) . .
C7 C6 H6A 119.2 . .
C5 C6 H6A 119.2 . .
C6 C7 C8 120.6(7) . .
C6 C7 H7A 119.7 . .
C8 C7 H7A 119.7 . .
C7 C8 C9 120.8(7) . .
C7 C8 H8A 119.6 . .
C9 C8 H8A 119.6 . .
C4 C9 C8 117.0(6) . .
C4 C9 C13 121.6(6) . .
C8 C9 C13 121.5(6) . .
C11 C10 C5 112.2(6) . .
C11 C10 C12 111.1(6) . .
C5 C10 C12 111.3(6) . .
C11 C10 H10A 107.3 . .
C5 C10 H10A 107.3 . .
C12 C10 H10A 107.3 . .
C10 C11 H11A 109.5 . .
C10 C11 H11B 109.5 . .
H11A C11 H11B 109.5 . .
C10 C11 H11C 109.5 . .
H11A C11 H11C 109.5 . .
H11B C11 H11C 109.5 . .
C10 C12 H12A 109.5 . .
C10 C12 H12B 109.5 . .
H12A C12 H12B 109.5 . .
C10 C12 H12C 109.5 . .
H12A C12 H12C 109.5 . .
H12B C12 H12C 109.5 . .
C9 C13 C14 112.9(6) . .
C9 C13 C15 111.8(6) . .
C14 C13 C15 110.9(6) . .
C9 C13 H13A 106.9 . .
C14 C13 H13A 106.9 . .
C15 C13 H13A 106.9 . .
C13 C14 H14A 109.5 . .
C13 C14 H14B 109.5 . .
H14A C14 H14B 109.5 . .
C13 C14 H14C 109.5 . .
H14A C14 H14C 109.5 . .
H14B C14 H14C 109.5 . .
C13 C15 H15A 109.5 . .
C13 C15 H15B 109.5 . .
H15A C15 H15B 109.5 . .
C13 C15 H15C 109.5 . .
H15A C15 H15C 109.5 . .
H15B C15 H15C 109.5 . .
C22 C21 C25 45(2) . 7
C21 C22 C25 100(3) . 7
C21 C22 C23 159(3) . .
C25 C22 C23 97(2) 7 .
C24 C23 C24 82(7) . 7
C24 C23 C23 60(6) . 7
C24 C23 C23 22(2) 7 7
C24 C23 C22 168(7) . .
C24 C23 C22 101(3) 7 .
C23 C23 C22 122(3) 7 .
C23 C24 C23 98(7) . 7
C23 C24 C24 74(7) . 7
C23 C24 C24 24(2) 7 7
C23 C24 C25 171(9) . .
C23 C24 C25 74(3) 7 .
C24 C24 C25 98(5) 7 .
C22 C25 C21 34.8(15) 7 7
C22 C25 C24 85(2) 7 .
C21 C25 C24 120(2) 7 .

loop_
_geom_bond_atom_site_label_1
_geom_bond_atom_site_label_2
_geom_bond_distance
_geom_bond_site_symmetry_2
Au1 C1 1.976(8) .
Au1 O1 2.019(7) .
O1 H1O 0.9800(11) .
C1 N2 1.336(7) 2
C1 N2 1.336(7) .
N2 C4 1.448(7) .
N2 C3 1.476(7) .
C3 C3 1.537(13) 2
C3 H3A 0.9900 .
C3 H3B 0.9900 .
C4 C5 1.385(8) .
C4 C9 1.405(8) .
C5 C6 1.401(9) .
C5 C10 1.529(9) .
C6 C7 1.362(10) .
C6 H6A 0.9500 .
C7 C8 1.376(10) .
C7 H7A 0.9500 .
C8 C9 1.403(9) .
C8 H8A 0.9500 .
C9 C13 1.502(9) .
C10 C11 1.511(11) .
C10 C12 1.540(11) .
C10 H10A 1.0000 .
C11 H11A 0.9800 .
C11 H11B 0.9800 .
C11 H11C 0.9800 .
C12 H12A 0.9800 .
C12 H12B 0.9800 .
C12 H12C 0.9800 .
C13 C14 1.533(11) .
C13 C15 1.550(10) .
C13 H13A 1.0000 .
C14 H14A 0.9800 .
C14 H14B 0.9800 .
C14 H14C 0.9800 .
C15 H15A 0.9800 .
C15 H15B 0.9800 .
C15 H15C 0.9800 .
C21 C22 1.01(3) .
C21 C25 1.73(4) 7
C22 C25 1.25(3) 7
C22 C23 1.58(4) .
C23 C24 0.60(5) .
C23 C24 1.41(4) 7
C23 C23 1.60(6) 7
C24 C23 1.41(4) 7
C24 C24 1.45(9) 7
C24 C25 2.05(6) .
C25 C22 1.25(3) 7
C25 C21 1.73(4) 7

loop_
_geom_torsion_atom_site_label_1
_geom_torsion_atom_site_label_2
_geom_torsion_atom_site_label_3
_geom_torsion_atom_site_label_4
_geom_torsion
_geom_torsion_site_symmetry_1
_geom_torsion_site_symmetry_4
O1 Au1 C1 N2 57(100) . 2
O1 Au1 C1 N2 -123(100) . .
N2 C1 N2 C4 170.4(6) 2 .
Au1 C1 N2 C4 -9.6(6) . .
N2 C1 N2 C3 6.7(3) 2 .
Au1 C1 N2 C3 -173.3(3) . .
C1 N2 C3 C3 -16.1(8) . 2
C4 N2 C3 C3 179.4(6) . 2
C1 N2 C4 C5 -71.9(7) . .
C3 N2 C4 C5 90.5(7) . .
C1 N2 C4 C9 108.0(6) . .
C3 N2 C4 C9 -89.7(7) . .
C9 C4 C5 C6 1.9(9) . .
N2 C4 C5 C6 -178.3(6) . .
C9 C4 C5 C10 179.8(6) . .
N2 C4 C5 C10 -0.4(9) . .
C4 C5 C6 C7 -3.1(10) . .
C10 C5 C6 C7 178.8(7) . .
C5 C6 C7 C8 3.2(12) . .
C6 C7 C8 C9 -1.9(12) . .
C5 C4 C9 C8 -0.7(9) . .
N2 C4 C9 C8 179.5(6) . .
C5 C4 C9 C13 178.8(6) . .
N2 C4 C9 C13 -1.0(9) . .
C7 C8 C9 C4 0.6(10) . .
C7 C8 C9 C13 -178.9(7) . .
C4 C5 C10 C11 -114.8(7) . .
C6 C5 C10 C11 63.1(9) . .
C4 C5 C10 C12 119.9(7) . .
C6 C5 C10 C12 -62.2(8) . .
C4 C9 C13 C14 140.4(7) . .
C8 C9 C13 C14 -40.1(9) . .
C4 C9 C13 C15 -93.7(8) . .
C8 C9 C13 C15 85.8(8) . .
